data_7010444
loop_
_publ_author_name
'Slawin, Alexandra M. Z.'
'Woollins, J. Derek'
'Zhang, Qingzhi'

_publ_section_title
;
 Novel chiral phosphine ligands and complexes from amino acid esters
;
_journal_issue 5
_journal_name_full 'Journal of the Chemical Society, Dalton Transactions'
_journal_page_first 621
_journal_paper_doi 10.1039/b009074n
_journal_year 2001
_chemical_compound_source -
_chemical_formula_analytical 'C28 H27 N O4 P2'
_chemical_formula_moiety 'C28 H27 N O4 P2'
_chemical_formula_structural 'C28 H27 N O4 P2'
_chemical_formula_sum 'C28 H27 N O4 P2'
_chemical_formula_weight 503.45
_chemical_melting_point ?
_space_group_IT_number 19
_symmetry_cell_setting orthorhombic
_symmetry_space_group_name_Hall 'P 2ac 2ab'
_symmetry_space_group_name_H-M 'P 21 21 21'
_atom_sites_solution_hydrogens geom
_atom_sites_solution_primary direct
_atom_sites_solution_secondary difmap
_audit_creation_method SHELXL
_cell_angle_alpha 90.00
_cell_angle_beta 90.00
_cell_angle_gamma 90.00
_cell_formula_units_Z 4
_cell_length_a 8.48440(10)
_cell_length_b 14.1005(2)
_cell_length_c 21.19600(10)
_cell_measurement_reflns_used 151
_cell_measurement_temperature 293(2)
_cell_measurement_theta_max 168
_cell_measurement_theta_min 12
_cell_volume 2535.77(5)
_computing_cell_refinement SMART/SAINT
_computing_data_collection SMART
_computing_data_reduction SAINT
_computing_molecular_graphics SHELXTL
_computing_publication_material SHELXTL
_computing_structure_refinement 'SHELXL-93 (Sheldrick, 1993)'
_computing_structure_solution 'SHELXS-86 (Sheldrick, 1990)'
_diffrn_ambient_temperature 293(2)
_diffrn_measurement_device SMART
_diffrn_measurement_method CCD
_diffrn_radiation_monochromator graphite
_diffrn_radiation_source 'fine-focus sealed tube'
_diffrn_radiation_type MoK\a
_diffrn_radiation_wavelength 0.71073
_diffrn_reflns_av_R_equivalents 0.0952
_diffrn_reflns_av_sigmaI/netI 0.1160
_diffrn_reflns_limit_h_max 11
_diffrn_reflns_limit_h_min -10
_diffrn_reflns_limit_k_max 17
_diffrn_reflns_limit_k_min -19
_diffrn_reflns_limit_l_max 28
_diffrn_reflns_limit_l_min -20
_diffrn_reflns_number 16024
_diffrn_reflns_theta_max 29.43
_diffrn_reflns_theta_min 1.73
_diffrn_standards_decay_% -
_diffrn_standards_interval_count -
_diffrn_standards_interval_time -
_diffrn_standards_number -
_exptl_absorpt_coefficient_mu 0.206
_exptl_absorpt_correction_T_max 1.000000
_exptl_absorpt_correction_T_min 0.624851
_exptl_absorpt_correction_type sadabs
_exptl_crystal_colour colourless
_exptl_crystal_density_diffrn 1.319
_exptl_crystal_density_meas ?
_exptl_crystal_density_method -
_exptl_crystal_description prism
_exptl_crystal_F_000 1056
_exptl_crystal_size_max .4
_exptl_crystal_size_mid .3
_exptl_crystal_size_min .3
_refine_diff_density_max 0.200
_refine_diff_density_min -0.254
_refine_diff_density_rms 0.043
_refine_ls_abs_structure_details 'Flack H D (1983), Acta Cryst. A39, 876-881'
_refine_ls_abs_structure_Flack 0.04(6)
_refine_ls_extinction_coef 0.0078(7)
_refine_ls_extinction_expression Fc^*^=kFc[1+0.001xFc^2^\l^3^/sin(2\q)]^-1/4^
_refine_ls_extinction_method SHELXL
_refine_ls_goodness_of_fit_all 0.546
_refine_ls_goodness_of_fit_obs 0.619
_refine_ls_hydrogen_treatment riding
_refine_ls_matrix_type full
_refine_ls_number_parameters 317
_refine_ls_number_reflns 6177
_refine_ls_number_restraints 0
_refine_ls_restrained_S_all 0.596
_refine_ls_restrained_S_obs 0.619
_refine_ls_R_factor_all 0.0656
_refine_ls_R_factor_obs 0.0351
_refine_ls_shift/esd_max -0.001
_refine_ls_shift/esd_mean 0.000
_refine_ls_structure_factor_coef Fsqd
_refine_ls_weighting_details 'w=1/[\s^2^(Fo^2^)+(0.0696P)^2^+0.0000P] where P=(Fo^2^+2Fc^2^)/3'
_refine_ls_weighting_scheme calc
_refine_ls_wR_factor_all 0.0905
_refine_ls_wR_factor_obs 0.0743
_reflns_number_observed 3914
_reflns_number_total 6227
_reflns_observed_criterion >2sigma(I)
_cod_data_source_file b009074n.txt
_cod_data_source_block 12
_cod_depositor_comments
;
The following automatic conversions were performed:
'_symmetry_cell_setting' value 'Orthorhombic' changed to 'orthorhombic'
according to '/home/adriana/struct/CIF-dictionaries/cif_core.dic'
dictionary named 'cif_core.dic' version 2.4.1 from 2010-06-29.

Automatic conversion script
Id: cif_fix_enum 1555 2011-01-17 13:19:09Z saulius 

The following automatic conversions were performed:

'_chemical_melting_point' value '-' was changed to '?' - the value is
undefined or not given.

Automatic conversion script
Id: cif_fix_values 1569 2011-02-09 13:29:24Z adriana 

The following automatic conversions were performed:

'_exptl_crystal_density_meas' value '-' was changed to '?' - the
value is perceived as not measured.

Automatic conversion script
Id: cif_fix_values 3008 2015-01-20 13:52:24Z robertas 

The following automatic conversions were performed:

'_refine_ls_weighting_scheme' value 'calc
w=1/[\s^2^(Fo^2^)+(0.0696P)^2^+0.0000P] where P=(Fo^2^+2Fc^2^)/3' was
changed to 'calc'. New tag '_refine_ls_weighting_details' was
created. The value of the new tag was set to
'w=1/[\s^2^(Fo^2^)+(0.0696P)^2^+0.0000P] where P=(Fo^2^+2Fc^2^)/3'.

Automatic conversion script
Id: cif_fix_values 3143 2015-03-26 13:38:13Z robertas 
;
_cod_original_sg_symbol_H-M P2(1)2(1)2(1)
_cod_database_code 7010444

loop_
_symmetry_equiv_pos_as_xyz
'x, y, z'
'-x+1/2, -y, z+1/2'
'-x, y+1/2, -z+1/2'
'x+1/2, -y+1/2, -z'

loop_
_atom_site_aniso_label
_atom_site_aniso_U_11
_atom_site_aniso_U_22
_atom_site_aniso_U_33
_atom_site_aniso_U_23
_atom_site_aniso_U_13
_atom_site_aniso_U_12
N1 0.0337(8) 0.0418(7) 0.0297(7) -0.0017(6) 0.0009(6) 0.0007(7)
C1 0.0353(10) 0.0422(10) 0.0324(8) 0.0010(7) 0.0013(7) 0.0030(8)
C2 0.0417(11) 0.0411(10) 0.0422(10) 0.0035(8) -0.0020(9) -0.0016(8)
O2 0.0621(10) 0.0665(10) 0.0547(8) 0.0215(7) 0.0124(7) 0.0039(8)
O3 0.0537(10) 0.0714(10) 0.0817(11) 0.0359(9) 0.0069(8) 0.0139(8)
C3 0.074(2) 0.093(2) 0.125(2) 0.066(2) -0.010(2) 0.015(2)
C4 0.0376(11) 0.0565(12) 0.0571(12) 0.0141(10) 0.0036(9) 0.0000(9)
P1 0.0422(3) 0.0458(2) 0.0300(2) -0.0033(2) -0.0002(2) 0.0013(2)
O1 0.0521(8) 0.0625(8) 0.0336(6) -0.0025(6) -0.0058(6) -0.0029(7)
C5 0.0549(13) 0.0406(9) 0.0414(9) -0.0046(7) 0.0019(9) 0.0045(10)
C6 0.0596(14) 0.0580(12) 0.0566(12) -0.0026(10) -0.0038(11) -0.0052(12)
C7 0.071(2) 0.0544(13) 0.095(2) 0.0045(13) 0.005(2) -0.0169(13)
C8 0.075(2) 0.0525(12) 0.079(2) 0.0166(11) 0.0084(14) 0.0079(13)
C9 0.082(2) 0.0511(12) 0.0688(14) 0.0105(11) -0.0090(13) 0.0139(13)
C10 0.0602(14) 0.0443(11) 0.0648(13) 0.0007(9) -0.0105(12) 0.0066(10)
C11 0.0464(11) 0.0716(14) 0.0349(9) -0.0115(9) 0.0046(8) 0.0024(11)
C12 0.073(2) 0.090(2) 0.074(2) -0.0187(14) 0.0140(14) 0.0212(15)
C13 0.067(2) 0.151(3) 0.109(3) -0.036(2) 0.024(2) 0.031(2)
C14 0.055(2) 0.184(4) 0.091(2) -0.040(3) 0.0303(15) -0.011(2)
C15 0.063(2) 0.138(3) 0.068(2) -0.013(2) 0.0192(13) -0.031(2)
C16 0.0531(14) 0.086(2) 0.0450(11) -0.0099(11) 0.0057(10) -0.0126(12)
P2 0.0377(3) 0.0435(2) 0.0309(2) -0.0010(2) -0.0013(2) 0.0001(2)
O5 0.0461(8) 0.0591(8) 0.0472(8) -0.0045(6) -0.0025(6) 0.0045(7)
C17 0.0420(11) 0.0443(10) 0.0418(10) -0.0029(8) -0.0044(9) -0.0045(9)
C18 0.0562(14) 0.0546(12) 0.0503(11) -0.0012(9) 0.0013(10) -0.0090(10)
C19 0.074(2) 0.0619(15) 0.0704(15) 0.0126(12) -0.0045(13) -0.0246(13)
C20 0.072(2) 0.0445(12) 0.092(2) -0.0018(12) -0.0161(15) -0.0078(13)
C21 0.059(2) 0.0488(11) 0.085(2) -0.0129(11) -0.0047(13) 0.0003(11)
C22 0.0509(14) 0.0504(11) 0.0587(12) -0.0078(10) 0.0019(10) -0.0040(10)
C23 0.0444(11) 0.0537(11) 0.0302(8) 0.0004(7) -0.0005(7) 0.0103(9)
C24 0.0570(13) 0.0679(13) 0.0370(9) 0.0084(9) -0.0002(9) -0.0015(11)
C25 0.072(2) 0.097(2) 0.0512(12) 0.0247(13) 0.0066(11) -0.0058(14)
C26 0.077(2) 0.120(2) 0.0365(11) 0.0202(13) 0.0083(12) 0.025(2)
C27 0.079(2) 0.099(2) 0.0327(10) -0.0119(11) -0.0107(10) 0.030(2)
C28 0.0614(13) 0.0702(14) 0.0420(10) -0.0097(10) -0.0081(10) 0.0087(12)

loop_
_atom_site_label
_atom_site_type_symbol
_atom_site_fract_x
_atom_site_fract_y
_atom_site_fract_z
_atom_site_U_iso_or_equiv
_atom_site_thermal_displace_type
_atom_site_occupancy
_atom_site_calc_flag
_atom_site_refinement_flags
_atom_site_disorder_group
N1 N 0.7614(2) -0.01063(10) 0.10193(6) 0.0351(3) Uani 1 d . .
C1 C 0.9178(2) -0.05850(13) 0.10084(8) 0.0366(4) Uani 1 d . .
H1A H 0.9175(2) -0.09921(13) 0.06337(8) 0.044 Uiso 1 calc R .
C2 C 0.9323(2) -0.12527(13) 0.15752(9) 0.0417(4) Uani 1 d . .
O2 O 0.8323(2) -0.14389(11) 0.19506(7) 0.0611(4) Uani 1 d . .
O3 O 1.0738(2) -0.16451(12) 0.15778(8) 0.0689(5) Uani 1 d . .
C3 C 1.1038(3) -0.2295(2) 0.2090(2) 0.0973(10) Uani 1 d . .
H3A H 1.2087(3) -0.2543(2) 0.2054(2) 0.146 Uiso 1 calc R .
H3B H 1.0293(3) -0.2806(2) 0.2074(2) 0.146 Uiso 1 calc R .
H3C H 1.0932(3) -0.1966(2) 0.2485(2) 0.146 Uiso 1 calc R .
C4 C 1.0582(2) 0.0067(2) 0.09361(10) 0.0504(5) Uani 1 d . .
H4A H 1.0430(2) 0.0468(2) 0.05753(10) 0.076 Uiso 1 calc R .
H4B H 1.1519(2) -0.0305(2) 0.08795(10) 0.076 Uiso 1 calc R .
H4C H 1.0688(2) 0.0451(2) 0.13076(10) 0.076 Uiso 1 calc R .
P1 P 0.73668(6) 0.07972(3) 0.15491(2) 0.03933(12) Uani 1 d . .
O1 O 0.8629(2) 0.07767(10) 0.20257(5) 0.0494(3) Uani 1 d . .
C5 C 0.7427(3) 0.18791(13) 0.10902(8) 0.0456(4) Uani 1 d . .
C6 C 0.8666(3) 0.2489(2) 0.11856(10) 0.0581(5) Uani 1 d . .
H6A H 0.9408(3) 0.2357(2) 0.14968(10) 0.070 Uiso 1 calc R .
C7 C 0.8819(3) 0.3304(2) 0.08185(13) 0.0734(7) Uani 1 d . .
H7A H 0.9657(3) 0.3716(2) 0.08889(13) 0.088 Uiso 1 calc R .
C8 C 0.7746(3) 0.3501(2) 0.03551(12) 0.0689(7) Uani 1 d . .
H8A H 0.7857(3) 0.4042(2) 0.01083(12) 0.083 Uiso 1 calc R .
C9 C 0.6506(3) 0.2897(2) 0.02571(11) 0.0673(7) Uani 1 d . .
H9A H 0.5772(3) 0.3030(2) -0.00566(11) 0.081 Uiso 1 calc R .
C10 C 0.6340(3) 0.20934(14) 0.06208(10) 0.0564(5) Uani 1 d . .
H10A H 0.5491(3) 0.16897(14) 0.05514(10) 0.068 Uiso 1 calc R .
C11 C 0.5459(2) 0.0705(2) 0.18972(8) 0.0510(5) Uani 1 d . .
C12 C 0.4504(3) 0.1494(2) 0.19745(12) 0.0789(8) Uani 1 d . .
H12A H 0.4804(3) 0.2073(2) 0.18012(12) 0.095 Uiso 1 calc R .
C13 C 0.3113(4) 0.1427(3) 0.2306(2) 0.1091(12) Uani 1 d . .
H13A H 0.2476(4) 0.1959(3) 0.2356(2) 0.131 Uiso 1 calc R .
C14 C 0.2668(4) 0.0582(4) 0.2563(2) 0.1102(12) Uani 1 d . .
H14A H 0.1713(4) 0.0537(4) 0.2776(2) 0.132 Uiso 1 calc R .
C15 C 0.3615(4) -0.0201(3) 0.25093(13) 0.0894(9) Uani 1 d . .
H15A H 0.3321(4) -0.0767(3) 0.27017(13) 0.107 Uiso 1 calc R .
C16 C 0.5011(3) -0.0154(2) 0.21695(9) 0.0612(6) Uani 1 d . .
H16A H 0.5640(3) -0.0689(2) 0.21238(9) 0.073 Uiso 1 calc R .
P2 P 0.62280(6) -0.04930(3) 0.05084(2) 0.03737(12) Uani 1 d . .
O5 O 0.4697(2) -0.00692(10) 0.06391(6) 0.0508(3) Uani 1 d . .
C17 C 0.6203(2) -0.17715(13) 0.05727(8) 0.0427(4) Uani 1 d . .
C18 C 0.5199(3) -0.2171(2) 0.10203(9) 0.0537(5) Uani 1 d . .
H18A H 0.4551(3) -0.1782(2) 0.12616(9) 0.064 Uiso 1 calc R .
C19 C 0.5164(3) -0.3142(2) 0.11070(11) 0.0687(7) Uani 1 d . .
H19A H 0.4501(3) -0.3406(2) 0.14092(11) 0.082 Uiso 1 calc R .
C20 C 0.6112(3) -0.3719(2) 0.07448(13) 0.0696(7) Uani 1 d . .
H20A H 0.6090(3) -0.4372(2) 0.08059(13) 0.083 Uiso 1 calc R .
C21 C 0.7090(3) -0.3340(2) 0.02950(12) 0.0644(6) Uani 1 d . .
H21A H 0.7712(3) -0.3735(2) 0.00476(12) 0.077 Uiso 1 calc R .
C22 C 0.7146(3) -0.23660(14) 0.02102(10) 0.0533(5) Uani 1 d . .
H22A H 0.7819(3) -0.21085(14) -0.00908(10) 0.064 Uiso 1 calc R .
C23 C 0.6899(2) -0.02079(14) -0.02836(8) 0.0428(4) Uani 1 d . .
C24 C 0.7927(3) 0.0529(2) -0.03965(9) 0.0539(5) Uani 1 d . .
H24A H 0.8435(3) 0.0821(2) -0.00601(9) 0.065 Uiso 1 calc R .
C25 C 0.8213(3) 0.0839(2) -0.10095(10) 0.0735(7) Uani 1 d . .
H25A H 0.8921(3) 0.1331(2) -0.10804(10) 0.088 Uiso 1 calc R .
C26 C 0.7452(3) 0.0421(2) -0.15104(10) 0.0777(8) Uani 1 d . .
H26A H 0.7621(3) 0.0642(2) -0.19182(10) 0.093 Uiso 1 calc R .
C27 C 0.6456(3) -0.0315(2) -0.14080(10) 0.0702(7) Uani 1 d . .
H27A H 0.5969(3) -0.0608(2) -0.17489(10) 0.084 Uiso 1 calc R .
C28 C 0.6153(3) -0.0637(2) -0.07978(9) 0.0579(5) Uani 1 d . .
H28B H 0.5455(3) -0.1136(2) -0.07332(9) 0.069 Uiso 1 calc R .

loop_
_atom_type_symbol
_atom_type_description
_atom_type_scat_dispersion_real
_atom_type_scat_dispersion_imag
_atom_type_scat_source
C C 0.0033 0.0016 'International Tables Vol C Tables 4.2.6.8 and 6.1.1.4'
H H 0.0000 0.0000 'International Tables Vol C Tables 4.2.6.8 and 6.1.1.4'
N N 0.0061 0.0033 'International Tables Vol C Tables 4.2.6.8 and 6.1.1.4'
O O 0.0106 0.0060 'International Tables Vol C Tables 4.2.6.8 and 6.1.1.4'
P P 0.1023 0.0942 'International Tables Vol C Tables 4.2.6.8 and 6.1.1.4'

loop_
_geom_angle_atom_site_label_1
_geom_angle_atom_site_label_2
_geom_angle_atom_site_label_3
_geom_angle
_geom_angle_site_symmetry_1
_geom_angle_site_symmetry_3
_geom_angle_publ_flag
C1 N1 P2 117.66(11) . . ?
C1 N1 P1 117.21(11) . . ?
P2 N1 P1 125.13(9) . . ?
N1 C1 C4 115.35(14) . . ?
N1 C1 C2 109.76(13) . . ?
C4 C1 C2 112.95(15) . . ?
O2 C2 O3 123.5(2) . . ?
O2 C2 C1 127.0(2) . . ?
O3 C2 C1 109.5(2) . . ?
C2 O3 C3 115.4(2) . . ?
O1 P1 N1 110.26(8) . . ?
O1 P1 C11 112.01(8) . . ?
N1 P1 C11 109.20(9) . . ?
O1 P1 C5 111.40(9) . . ?
N1 P1 C5 105.74(7) . . ?
C11 P1 C5 108.00(10) . . ?
C6 C5 C10 118.5(2) . . ?
C6 C5 P1 118.0(2) . . ?
C10 C5 P1 123.3(2) . . ?
C5 C6 C7 120.3(2) . . ?
C8 C7 C6 120.4(2) . . ?
C7 C8 C9 119.6(2) . . ?
C8 C9 C10 120.3(2) . . ?
C9 C10 C5 120.8(2) . . ?
C12 C11 C16 119.2(2) . . ?
C12 C11 P1 121.4(2) . . ?
C16 C11 P1 118.8(2) . . ?
C13 C12 C11 120.4(3) . . ?
C14 C13 C12 120.1(3) . . ?
C13 C14 C15 120.6(3) . . ?
C14 C15 C16 120.3(3) . . ?
C15 C16 C11 119.3(3) . . ?
O5 P2 N1 111.52(7) . . ?
O5 P2 C17 112.59(9) . . ?
N1 P2 C17 106.37(8) . . ?
O5 P2 C23 111.35(8) . . ?
N1 P2 C23 107.62(8) . . ?
C17 P2 C23 107.09(8) . . ?
C22 C17 C18 119.0(2) . . ?
C22 C17 P2 123.5(2) . . ?
C18 C17 P2 117.46(15) . . ?
C19 C18 C17 120.3(2) . . ?
C20 C19 C18 119.9(2) . . ?
C21 C20 C19 120.7(2) . . ?
C20 C21 C22 119.8(2) . . ?
C21 C22 C17 120.4(2) . . ?
C24 C23 C28 118.5(2) . . ?
C24 C23 P2 121.72(14) . . ?
C28 C23 P2 118.9(2) . . ?
C23 C24 C25 120.6(2) . . ?
C26 C25 C24 120.3(3) . . ?
C27 C26 C25 119.8(2) . . ?
C26 C27 C28 120.9(2) . . ?
C27 C28 C23 119.9(2) . . ?

loop_
_geom_bond_atom_site_label_1
_geom_bond_atom_site_label_2
_geom_bond_distance
_geom_bond_site_symmetry_2
_geom_bond_publ_flag
N1 C1 1.489(2) . ?
N1 P2 1.6893(14) . ?
N1 P1 1.7112(14) . ?
C1 C4 1.512(3) . ?
C1 C2 1.531(2) . ?
C2 O2 1.193(2) . ?
C2 O3 1.322(2) . ?
O3 C3 1.444(3) . ?
P1 O1 1.4723(13) . ?
P1 C11 1.783(2) . ?
P1 C5 1.810(2) . ?
C5 C6 1.374(3) . ?
C5 C10 1.390(3) . ?
C6 C7 1.394(3) . ?
C7 C8 1.368(4) . ?
C8 C9 1.370(4) . ?
C9 C10 1.378(3) . ?
C11 C12 1.386(3) . ?
C11 C16 1.395(3) . ?
C12 C13 1.377(4) . ?
C13 C14 1.362(5) . ?
C14 C15 1.371(5) . ?
C15 C16 1.388(3) . ?
P2 O5 1.4568(14) . ?
P2 C17 1.808(2) . ?
P2 C23 1.818(2) . ?
C17 C22 1.391(3) . ?
C17 C18 1.393(3) . ?
C18 C19 1.383(3) . ?
C19 C20 1.377(4) . ?
C20 C21 1.372(4) . ?
C21 C22 1.386(3) . ?
C23 C24 1.377(3) . ?
C23 C28 1.398(3) . ?
C24 C25 1.392(3) . ?
C25 C26 1.375(4) . ?
C26 C27 1.355(4) . ?
C27 C28 1.395(3) . ?

loop_
_geom_torsion_atom_site_label_1
_geom_torsion_atom_site_label_2
_geom_torsion_atom_site_label_3
_geom_torsion_atom_site_label_4
_geom_torsion
_geom_torsion_site_symmetry_1
_geom_torsion_site_symmetry_2
_geom_torsion_site_symmetry_3
_geom_torsion_site_symmetry_4
_geom_torsion_publ_flag
P2 N1 C1 C4 126.93(14) . . . . ?
P1 N1 C1 C4 -52.9(2) . . . . ?
P2 N1 C1 C2 -104.12(14) . . . . ?
P1 N1 C1 C2 76.0(2) . . . . ?
N1 C1 C2 O2 5.5(3) . . . . ?
C4 C1 C2 O2 135.8(2) . . . . ?
N1 C1 C2 O3 -177.36(15) . . . . ?
C4 C1 C2 O3 -47.1(2) . . . . ?
O2 C2 O3 C3 -2.8(3) . . . . ?
C1 C2 O3 C3 180.0(2) . . . . ?
C1 N1 P1 O1 -15.32(13) . . . . ?
P2 N1 P1 O1 164.86(10) . . . . ?
C1 N1 P1 C11 -138.79(12) . . . . ?
P2 N1 P1 C11 41.39(13) . . . . ?
C1 N1 P1 C5 105.22(13) . . . . ?
P2 N1 P1 C5 -74.60(12) . . . . ?
O1 P1 C5 C6 6.1(2) . . . . ?
N1 P1 C5 C6 -113.7(2) . . . . ?
C11 P1 C5 C6 129.5(2) . . . . ?
O1 P1 C5 C10 -178.0(2) . . . . ?
N1 P1 C5 C10 62.2(2) . . . . ?
C11 P1 C5 C10 -54.6(2) . . . . ?
C10 C5 C6 C7 0.1(3) . . . . ?
P1 C5 C6 C7 176.2(2) . . . . ?
C5 C6 C7 C8 -0.6(4) . . . . ?
C6 C7 C8 C9 0.6(4) . . . . ?
C7 C8 C9 C10 -0.2(4) . . . . ?
C8 C9 C10 C5 -0.3(3) . . . . ?
C6 C5 C10 C9 0.3(3) . . . . ?
P1 C5 C10 C9 -175.5(2) . . . . ?
O1 P1 C11 C12 102.0(2) . . . . ?
N1 P1 C11 C12 -135.6(2) . . . . ?
C5 P1 C11 C12 -21.0(2) . . . . ?
O1 P1 C11 C16 -69.6(2) . . . . ?
N1 P1 C11 C16 52.8(2) . . . . ?
C5 P1 C11 C16 167.36(15) . . . . ?
C16 C11 C12 C13 -1.2(4) . . . . ?
P1 C11 C12 C13 -172.8(2) . . . . ?
C11 C12 C13 C14 0.1(5) . . . . ?
C12 C13 C14 C15 1.9(5) . . . . ?
C13 C14 C15 C16 -2.8(5) . . . . ?
C14 C15 C16 C11 1.7(4) . . . . ?
C12 C11 C16 C15 0.3(3) . . . . ?
P1 C11 C16 C15 172.1(2) . . . . ?
C1 N1 P2 O5 170.87(11) . . . . ?
P1 N1 P2 O5 -9.31(13) . . . . ?
C1 N1 P2 C17 47.77(13) . . . . ?
P1 N1 P2 C17 -132.42(11) . . . . ?
C1 N1 P2 C23 -66.73(13) . . . . ?
P1 N1 P2 C23 113.09(11) . . . . ?
O5 P2 C17 C22 148.1(2) . . . . ?
N1 P2 C17 C22 -89.4(2) . . . . ?
C23 P2 C17 C22 25.4(2) . . . . ?
O5 P2 C17 C18 -33.1(2) . . . . ?
N1 P2 C17 C18 89.3(2) . . . . ?
C23 P2 C17 C18 -155.86(15) . . . . ?
C22 C17 C18 C19 0.9(3) . . . . ?
P2 C17 C18 C19 -177.9(2) . . . . ?
C17 C18 C19 C20 -0.7(3) . . . . ?
C18 C19 C20 C21 -0.3(4) . . . . ?
C19 C20 C21 C22 1.1(4) . . . . ?
C20 C21 C22 C17 -0.9(4) . . . . ?
C18 C17 C22 C21 -0.1(3) . . . . ?
P2 C17 C22 C21 178.6(2) . . . . ?
O5 P2 C23 C24 97.1(2) . . . . ?
N1 P2 C23 C24 -25.5(2) . . . . ?
C17 P2 C23 C24 -139.5(2) . . . . ?
O5 P2 C23 C28 -71.9(2) . . . . ?
N1 P2 C23 C28 165.64(15) . . . . ?
C17 P2 C23 C28 51.6(2) . . . . ?
C28 C23 C24 C25 0.1(3) . . . . ?
P2 C23 C24 C25 -168.9(2) . . . . ?
C23 C24 C25 C26 0.9(4) . . . . ?
C24 C25 C26 C27 -1.9(4) . . . . ?
C25 C26 C27 C28 2.0(4) . . . . ?
C26 C27 C28 C23 -0.9(4) . . . . ?
C24 C23 C28 C27 -0.1(3) . . . . ?
P2 C23 C28 C27 169.2(2) . . . . ?

loop_
_cod_related_entry_id
_cod_related_entry_database
_cod_related_entry_code
1 ChemSpider 29317034
